data_4118704
loop_
_publ_author_name
'Jeffrey M. Farrell'
'Jillian A. Hatnean'
'Douglas W. Stephan'

_publ_section_title
;
 Activation of Hydrogen and Hydrogenation Catalysis by a Borenium Cation
;
_journal_name_full 'Journal of the American Chemical Society'
_journal_page_first 15728
_journal_page_last 15731
_journal_paper_doi 10.1021/ja307995f
_journal_volume 134
_journal_year 2012
_chemical_formula_sum 'C47.55 H36.65 B2 Cl0.45 F20 N2'
_chemical_formula_weight 1053.61
_chemical_name_systematic
; 
 ? 
;
_space_group_IT_number 14
_symmetry_cell_setting monoclinic
_symmetry_space_group_name_Hall '-P 2yn'
_symmetry_space_group_name_H-M 'P 1 21/n 1'
_atom_sites_solution_hydrogens geom
_atom_sites_solution_primary direct
_atom_sites_solution_secondary difmap
_audit_creation_method SHELXL-97
_cell_angle_alpha 90.00
_cell_angle_beta 114.7720(10)
_cell_angle_gamma 90.00
_cell_formula_units_Z 4
_cell_length_a 16.1615(4)
_cell_length_b 17.6859(3)
_cell_length_c 17.4851(4)
_cell_measurement_temperature 150(2)
_cell_volume 4537.89(18)
_computing_structure_refinement 'SHELXL-97 (Sheldrick, 1997)'
_computing_structure_solution 'SHELXS-97 (Sheldrick, 1990)'
_diffrn_ambient_temperature 150(2)
_diffrn_measured_fraction_theta_full 0.999
_diffrn_measured_fraction_theta_max 0.999
_diffrn_radiation_monochromator graphite
_diffrn_radiation_source 'fine-focus sealed tube'
_diffrn_radiation_type MoK\a
_diffrn_radiation_wavelength 0.71073
_diffrn_reflns_av_R_equivalents 0.0270
_diffrn_reflns_av_sigmaI/netI 0.0222
_diffrn_reflns_limit_h_max 19
_diffrn_reflns_limit_h_min -19
_diffrn_reflns_limit_k_max 21
_diffrn_reflns_limit_k_min -18
_diffrn_reflns_limit_l_max 17
_diffrn_reflns_limit_l_min -20
_diffrn_reflns_number 32533
_diffrn_reflns_theta_full 25.00
_diffrn_reflns_theta_max 25.00
_diffrn_reflns_theta_min 1.44
_exptl_absorpt_coefficient_mu 0.173
_exptl_absorpt_correction_T_max 0.9713
_exptl_absorpt_correction_T_min 0.9453
_exptl_absorpt_correction_type multi-scan
_exptl_crystal_density_diffrn 1.542
_exptl_crystal_F_000 2134
_exptl_crystal_size_max 0.33
_exptl_crystal_size_mid 0.30
_exptl_crystal_size_min 0.17
_refine_diff_density_max 1.301
_refine_diff_density_min -0.416
_refine_diff_density_rms 0.059
_refine_ls_extinction_method none
_refine_ls_goodness_of_fit_ref 1.020
_refine_ls_hydrogen_treatment constr
_refine_ls_matrix_type full
_refine_ls_number_parameters 713
_refine_ls_number_reflns 7981
_refine_ls_number_restraints 0
_refine_ls_restrained_S_all 1.020
_refine_ls_R_factor_all 0.0572
_refine_ls_R_factor_gt 0.0479
_refine_ls_shift/su_max 0.001
_refine_ls_shift/su_mean 0.000
_refine_ls_structure_factor_coef Fsqd
_refine_ls_weighting_details 'calc w=1/[\s^2^(Fo^2^)+(0.0703P)^2^+5.3131P] where P=(Fo^2^+2Fc^2^)/3'
_refine_ls_weighting_scheme calc
_refine_ls_wR_factor_gt 0.1274
_refine_ls_wR_factor_ref 0.1357
_reflns_number_gt 6719
_reflns_number_total 7981
_reflns_threshold_expression >2sigma(I)
_cod_data_source_file ja307995f_si_002_2.cif
_cod_data_source_block jf018_0m
_cod_original_cell_volume 4537.89(17)
_cod_database_code 4118704

loop_
_symmetry_equiv_pos_as_xyz
'x, y, z'
'-x+1/2, y+1/2, -z+1/2'
'-x, -y, -z'
'x-1/2, -y-1/2, z-1/2'

loop_
_atom_site_label
_atom_site_type_symbol
_atom_site_fract_x
_atom_site_fract_y
_atom_site_fract_z
_atom_site_U_iso_or_equiv
_atom_site_adp_type
_atom_site_occupancy
_atom_site_symmetry_multiplicity
_atom_site_calc_flag
_atom_site_refinement_flags
_atom_site_disorder_assembly
_atom_site_disorder_group
B1 B 0.30636(18) 0.75187(15) -0.00065(16) 0.0223(5) Uani 1 1 d . . .
B2 B 0.22826(16) 0.27941(14) 0.94804(15) 0.0173(5) Uani 1 1 d . . .
F1 F 0.18022(9) 0.44712(7) 0.95315(8) 0.0293(3) Uani 1 1 d . . .
F2 F 0.05490(10) 0.52280(8) 0.82796(9) 0.0356(4) Uani 1 1 d . . .
F3 F -0.03999(10) 0.45698(8) 0.67573(9) 0.0364(4) Uani 1 1 d . . .
F4 F -0.00206(10) 0.30975(8) 0.65114(8) 0.0315(3) Uani 1 1 d . . .
F5 F 0.11946(9) 0.23116(7) 0.77696(8) 0.0244(3) Uani 1 1 d . . .
F6 F 0.12328(10) 0.33408(8) 1.03735(10) 0.0344(3) Uani 1 1 d . . .
F7 F -0.01165(12) 0.26396(11) 1.05892(12) 0.0525(5) Uani 1 1 d . . .
F8 F -0.05865(12) 0.11942(11) 1.00326(12) 0.0560(5) Uani 1 1 d . . .
F9 F 0.03312(11) 0.04728(9) 0.92379(11) 0.0460(4) Uani 1 1 d . . .
F10 F 0.16359(9) 0.11581(7) 0.89836(8) 0.0270(3) Uani 1 1 d . . .
F11 F 0.28787(9) 0.25062(8) 1.13663(8) 0.0267(3) Uani 1 1 d . . .
F12 F 0.42735(10) 0.31523(9) 1.26013(8) 0.0335(3) Uani 1 1 d . . .
F13 F 0.52199(10) 0.42953(9) 1.22834(9) 0.0395(4) Uani 1 1 d . . .
F14 F 0.47454(10) 0.47447(8) 1.06637(9) 0.0341(3) Uani 1 1 d . . .
F15 F 0.34000(9) 0.40559(8) 0.93949(8) 0.0270(3) Uani 1 1 d . . .
F16 F 0.32424(9) 0.14551(7) 1.03608(8) 0.0247(3) Uani 1 1 d . . .
F17 F 0.44869(11) 0.06508(9) 1.00849(9) 0.0395(4) Uani 1 1 d . . .
F18 F 0.49232(11) 0.10037(10) 0.87843(10) 0.0455(4) Uani 1 1 d . . .
F19 F 0.40797(10) 0.21908(9) 0.77600(9) 0.0344(3) Uani 1 1 d . . .
F20 F 0.28685(9) 0.30199(7) 0.80324(8) 0.0260(3) Uani 1 1 d . . .
N1 N 0.26535(14) 0.89581(11) -0.03684(12) 0.0271(4) Uani 1 1 d . . .
N2 N 0.29652(13) 0.86432(11) 0.09166(12) 0.0234(4) Uani 1 1 d . . .
C1 C 0.28781(15) 0.83639(13) 0.01693(14) 0.0212(5) Uani 1 1 d . . .
C2 C 0.27985(18) 0.94040(14) 0.08485(16) 0.0308(6) Uani 1 1 d . . .
H2A H 0.2821 0.9733 0.1286 0.037 Uiso 1 1 calc R . .
C3 C 0.25966(19) 0.96001(14) 0.00474(17) 0.0330(6) Uani 1 1 d . . .
H3A H 0.2443 1.0092 -0.0188 0.040 Uiso 1 1 calc R . .
C4 C 0.24049(19) 0.89180(14) -0.12868(15) 0.0320(6) Uani 1 1 d . . .
H4A H 0.2563 0.8402 -0.1416 0.038 Uiso 1 1 calc R . .
C5 C 0.2952(3) 0.94897(19) -0.1531(2) 0.0514(8) Uani 1 1 d . . .
H5A H 0.3604 0.9396 -0.1203 0.077 Uiso 1 1 calc R . .
H5B H 0.2802 1.0001 -0.1415 0.077 Uiso 1 1 calc R . .
H5C H 0.2803 0.9441 -0.2133 0.077 Uiso 1 1 calc R . .
C6 C 0.1389(2) 0.9024(2) -0.1766(2) 0.0534(8) Uani 1 1 d . . .
H6A H 0.1069 0.8642 -0.1585 0.080 Uiso 1 1 calc R . .
H6B H 0.1219 0.8969 -0.2371 0.080 Uiso 1 1 calc R . .
H6C H 0.1219 0.9530 -0.1653 0.080 Uiso 1 1 calc R . .
C7 C 0.31833(17) 0.82005(14) 0.17027(15) 0.0285(5) Uani 1 1 d . . .
H7A H 0.3393 0.7686 0.1624 0.034 Uiso 1 1 calc R . .
C8 C 0.2321(2) 0.81109(18) 0.18427(19) 0.0427(7) Uani 1 1 d . . .
H8A H 0.1848 0.7866 0.1350 0.064 Uiso 1 1 calc R . .
H8B H 0.2106 0.8610 0.1925 0.064 Uiso 1 1 calc R . .
H8C H 0.2451 0.7799 0.2343 0.064 Uiso 1 1 calc R . .
C9 C 0.3948(2) 0.85774(18) 0.24422(17) 0.0414(7) Uani 1 1 d . . .
H9A H 0.4487 0.8622 0.2323 0.062 Uiso 1 1 calc R . .
H9B H 0.4099 0.8271 0.2950 0.062 Uiso 1 1 calc R . .
H9C H 0.3753 0.9082 0.2531 0.062 Uiso 1 1 calc R . .
C10 C 0.3674(2) 0.72774(16) -0.04745(19) 0.0410(7) Uani 1 1 d . . .
H10A H 0.3933 0.7733 -0.0635 0.049 Uiso 1 1 calc R . .
C11 C 0.3031(2) 0.68226(16) -0.12846(17) 0.0405(7) Uani 1 1 d . . .
H11A H 0.2578 0.7175 -0.1681 0.049 Uiso 1 1 calc R . .
H11B H 0.3403 0.6621 -0.1567 0.049 Uiso 1 1 calc R . .
C12 C 0.2546(2) 0.61905(18) -0.1103(2) 0.0466(7) Uani 1 1 d . . .
H12A H 0.2988 0.5787 -0.0802 0.056 Uiso 1 1 calc R . .
H12B H 0.2097 0.5977 -0.1640 0.056 Uiso 1 1 calc R . .
C13 C 0.2043(2) 0.64434(17) -0.0557(2) 0.0469(8) Uani 1 1 d . . .
H13A H 0.1550 0.6799 -0.0889 0.056 Uiso 1 1 calc R . .
H13B H 0.1757 0.5995 -0.0429 0.056 Uiso 1 1 calc R . .
C14 C 0.2663(2) 0.68222(16) 0.02657(19) 0.0411(7) Uani 1 1 d . . .
H14A H 0.2302 0.6990 0.0581 0.049 Uiso 1 1 calc R . .
C15 C 0.3469(3) 0.62936(17) 0.08355(19) 0.0518(9) Uani 1 1 d . . .
H15A H 0.3457 0.6246 0.1395 0.062 Uiso 1 1 calc R . .
H15B H 0.3372 0.5783 0.0580 0.062 Uiso 1 1 calc R . .
C16 C 0.4358(3) 0.6562(2) 0.0949(2) 0.0628(10) Uani 1 1 d . . .
H16A H 0.4815 0.6167 0.1245 0.075 Uiso 1 1 calc R . .
H16B H 0.4512 0.7015 0.1315 0.075 Uiso 1 1 calc R . .
C17 C 0.4433(2) 0.6767(2) 0.0111(2) 0.0572(10) Uani 1 1 d . . .
H17A H 0.5024 0.7021 0.0251 0.069 Uiso 1 1 calc R . .
H17B H 0.4430 0.6294 -0.0191 0.069 Uiso 1 1 calc R . .
C18 C 0.15930(14) 0.33474(13) 0.87181(13) 0.0193(5) Uani 1 1 d . . .
C19 C 0.13806(15) 0.40969(13) 0.87942(14) 0.0212(5) Uani 1 1 d . . .
C20 C 0.07288(16) 0.45071(13) 0.81501(15) 0.0251(5) Uani 1 1 d . . .
C21 C 0.02474(15) 0.41774(14) 0.73789(15) 0.0250(5) Uani 1 1 d . . .
C22 C 0.04288(15) 0.34368(13) 0.72634(14) 0.0221(5) Uani 1 1 d . . .
C23 C 0.10746(15) 0.30440(12) 0.79228(14) 0.0196(5) Uani 1 1 d . . .
C24 C 0.15335(14) 0.22893(13) 0.96840(13) 0.0204(5) Uani 1 1 d . . .
C25 C 0.10369(16) 0.26222(14) 1.00812(15) 0.0262(5) Uani 1 1 d . . .
C26 C 0.03385(17) 0.22735(17) 1.02014(17) 0.0350(6) Uani 1 1 d . . .
C27 C 0.00944(17) 0.15466(17) 0.99198(18) 0.0374(6) Uani 1 1 d . . .
C28 C 0.05544(17) 0.11853(14) 0.95172(16) 0.0320(6) Uani 1 1 d . . .
C29 C 0.12465(15) 0.15596(13) 0.94039(14) 0.0232(5) Uani 1 1 d . . .
C30 C 0.30365(14) 0.32573(12) 1.03011(13) 0.0178(4) Uani 1 1 d . . .
C31 C 0.33103(15) 0.30612(12) 1.11416(14) 0.0195(5) Uani 1 1 d . . .
C32 C 0.40330(16) 0.33936(14) 1.18045(14) 0.0240(5) Uani 1 1 d . . .
C33 C 0.45182(15) 0.39651(14) 1.16480(15) 0.0262(5) Uani 1 1 d . . .
C34 C 0.42742(16) 0.41892(13) 1.08277(15) 0.0245(5) Uani 1 1 d . . .
C35 C 0.35645(15) 0.38290(13) 1.01853(14) 0.0205(5) Uani 1 1 d . . .
C36 C 0.29677(14) 0.22747(12) 0.92068(13) 0.0188(4) Uani 1 1 d . . .
C37 C 0.34293(15) 0.16639(13) 0.97056(13) 0.0209(5) Uani 1 1 d . . .
C38 C 0.40746(16) 0.12343(13) 0.95801(15) 0.0263(5) Uani 1 1 d . . .
C39 C 0.42924(16) 0.14105(15) 0.89162(16) 0.0294(5) Uani 1 1 d . . .
C40 C 0.38604(16) 0.20064(14) 0.84032(14) 0.0254(5) Uani 1 1 d . . .
C41 C 0.32262(15) 0.24280(13) 0.85595(14) 0.0206(5) Uani 1 1 d . . .
C42 C 0.7465(4) 0.4554(4) 0.7747(4) 0.0365(19) Uani 0.450(7) 1 d P A -1
C43 C 0.7905(6) 0.4982(6) 0.8509(6) 0.037(2) Uani 0.450(7) 1 d P A -1
H43A H 0.7611 0.5408 0.8616 0.045 Uiso 0.450(7) 1 calc PR A -1
C44 C 0.8745(7) 0.4772(6) 0.9073(8) 0.039(3) Uani 0.450(7) 1 d P A -1
H44A H 0.9053 0.5061 0.9570 0.047 Uiso 0.450(7) 1 calc PR A -1
C45 C 0.9163(8) 0.4123(5) 0.8924(9) 0.046(3) Uani 0.450(7) 1 d P A -1
H45A H 0.9736 0.3959 0.9336 0.056 Uiso 0.450(7) 1 calc PR A -1
C46 C 0.8755(7) 0.3738(4) 0.8200(7) 0.055(3) Uani 0.450(7) 1 d P A -1
H46A H 0.9052 0.3302 0.8119 0.066 Uiso 0.450(7) 1 calc PR A -1
C47 C 0.789(2) 0.3949(18) 0.7538(17) 0.038(5) Uani 0.450(7) 1 d P A -1
H47A H 0.7630 0.3700 0.7008 0.045 Uiso 0.450(7) 1 calc PR A -1
C48 C 0.9067(7) 0.4484(8) 0.9048(5) 0.064(4) Uani 0.550(7) 1 d P A -2
H48A H 0.9458 0.4083 0.8995 0.096 Uiso 0.550(7) 1 calc PR A -2
H48B H 0.8939 0.4383 0.9538 0.096 Uiso 0.550(7) 1 calc PR A -2
H48C H 0.9378 0.4972 0.9119 0.096 Uiso 0.550(7) 1 calc PR A -2
C49 C 0.8180(5) 0.4505(4) 0.8259(4) 0.056(2) Uani 0.550(7) 1 d P A -2
C50 C 0.7495(6) 0.5011(5) 0.8152(6) 0.046(2) Uani 0.550(7) 1 d P A -2
H50A H 0.7576 0.5377 0.8576 0.055 Uiso 0.550(7) 1 calc PR A -2
C51 C 0.6698(8) 0.4993(4) 0.7440(7) 0.053(2) Uani 0.550(7) 1 d P A -2
H51A H 0.6231 0.5349 0.7370 0.063 Uiso 0.550(7) 1 calc PR A -2
C52 C 0.6562(5) 0.4451(4) 0.6812(5) 0.0462(17) Uani 0.550(7) 1 d P A -2
H52A H 0.6002 0.4433 0.6323 0.055 Uiso 0.550(7) 1 calc PR A -2
C53 C 0.7231(6) 0.3958(3) 0.6909(5) 0.061(2) Uani 0.550(7) 1 d P A -2
H53A H 0.7165 0.3609 0.6474 0.073 Uiso 0.550(7) 1 calc PR A -2
C54 C 0.8087(17) 0.3965(15) 0.7715(14) 0.047(5) Uani 0.550(7) 1 d P A -2
H54A H 0.8545 0.3590 0.7826 0.056 Uiso 0.550(7) 1 calc PR A -2
Cl1 Cl 0.6391(2) 0.4809(2) 0.7031(2) 0.0626(12) Uani 0.450(7) 1 d P A -1

loop_
_atom_site_aniso_label
_atom_site_aniso_U_11
_atom_site_aniso_U_22
_atom_site_aniso_U_33
_atom_site_aniso_U_23
_atom_site_aniso_U_13
_atom_site_aniso_U_12
B1 0.0226(13) 0.0225(13) 0.0203(12) -0.0003(10) 0.0075(10) -0.0004(10)
B2 0.0182(12) 0.0167(12) 0.0166(11) -0.0003(9) 0.0069(10) 0.0017(9)
F1 0.0318(8) 0.0222(7) 0.0259(7) -0.0068(5) 0.0042(6) 0.0049(6)
F2 0.0350(8) 0.0187(7) 0.0427(9) -0.0015(6) 0.0060(7) 0.0090(6)
F3 0.0324(8) 0.0298(8) 0.0320(8) 0.0094(6) -0.0014(6) 0.0089(6)
F4 0.0308(8) 0.0321(8) 0.0191(7) -0.0018(6) -0.0017(6) 0.0010(6)
F5 0.0265(7) 0.0187(7) 0.0237(7) -0.0040(5) 0.0064(6) 0.0028(5)
F6 0.0309(8) 0.0336(8) 0.0444(9) -0.0099(7) 0.0213(7) -0.0011(6)
F7 0.0382(9) 0.0720(13) 0.0627(11) -0.0104(9) 0.0362(9) -0.0022(8)
F8 0.0347(9) 0.0706(13) 0.0679(12) 0.0066(10) 0.0266(9) -0.0202(9)
F9 0.0459(10) 0.0316(9) 0.0549(10) -0.0024(7) 0.0155(8) -0.0186(7)
F10 0.0310(7) 0.0197(7) 0.0272(7) -0.0028(5) 0.0091(6) -0.0025(6)
F11 0.0298(7) 0.0304(7) 0.0207(7) 0.0012(5) 0.0115(6) -0.0054(6)
F12 0.0310(8) 0.0491(9) 0.0156(7) -0.0007(6) 0.0050(6) -0.0006(7)
F13 0.0288(8) 0.0486(10) 0.0312(8) -0.0149(7) 0.0026(6) -0.0131(7)
F14 0.0328(8) 0.0285(8) 0.0430(8) -0.0043(6) 0.0178(7) -0.0114(6)
F15 0.0301(7) 0.0275(7) 0.0228(7) 0.0029(5) 0.0105(6) -0.0036(6)
F16 0.0264(7) 0.0254(7) 0.0203(6) 0.0035(5) 0.0079(5) 0.0052(6)
F17 0.0430(9) 0.0341(8) 0.0375(8) 0.0068(7) 0.0131(7) 0.0227(7)
F18 0.0408(9) 0.0522(10) 0.0508(10) -0.0023(8) 0.0264(8) 0.0228(8)
F19 0.0315(8) 0.0484(9) 0.0303(8) -0.0034(7) 0.0198(6) 0.0007(7)
F20 0.0293(7) 0.0266(7) 0.0242(7) 0.0053(5) 0.0132(6) 0.0040(6)
N1 0.0362(12) 0.0187(10) 0.0269(10) -0.0005(8) 0.0138(9) 0.0013(8)
N2 0.0277(10) 0.0208(10) 0.0255(10) -0.0038(8) 0.0148(8) -0.0026(8)
C1 0.0213(11) 0.0194(11) 0.0246(11) -0.0008(9) 0.0110(9) -0.0024(9)
C2 0.0388(14) 0.0218(13) 0.0363(14) -0.0085(10) 0.0201(12) -0.0028(11)
C3 0.0463(16) 0.0162(12) 0.0401(15) -0.0026(10) 0.0215(13) 0.0025(11)
C4 0.0484(16) 0.0220(12) 0.0244(12) 0.0019(10) 0.0140(11) 0.0051(11)
C5 0.075(2) 0.0485(18) 0.0393(16) 0.0021(14) 0.0328(16) -0.0101(16)
C6 0.055(2) 0.058(2) 0.0368(16) -0.0029(14) 0.0085(14) 0.0066(16)
C7 0.0359(14) 0.0288(13) 0.0247(12) -0.0005(10) 0.0165(11) -0.0010(11)
C8 0.0476(17) 0.0478(17) 0.0426(16) 0.0025(13) 0.0287(14) -0.0078(14)
C9 0.0427(16) 0.0533(18) 0.0274(14) -0.0076(12) 0.0138(12) -0.0033(14)
C10 0.0464(17) 0.0349(15) 0.0499(17) -0.0053(13) 0.0283(14) -0.0071(13)
C11 0.0624(19) 0.0325(15) 0.0269(13) -0.0028(11) 0.0189(13) 0.0078(13)
C12 0.0474(18) 0.0465(18) 0.0429(17) -0.0103(14) 0.0160(14) -0.0050(14)
C13 0.0338(15) 0.0355(16) 0.074(2) -0.0107(15) 0.0252(15) -0.0101(13)
C14 0.0467(17) 0.0370(16) 0.0452(16) -0.0016(12) 0.0249(14) -0.0017(13)
C15 0.085(3) 0.0304(15) 0.0336(16) 0.0083(12) 0.0183(16) 0.0097(16)
C16 0.067(2) 0.052(2) 0.051(2) 0.0023(16) 0.0060(17) 0.0183(18)
C17 0.0252(15) 0.071(2) 0.072(2) -0.0337(19) 0.0167(15) -0.0043(14)
C18 0.0167(10) 0.0215(11) 0.0197(11) 0.0008(9) 0.0075(9) 0.0006(9)
C19 0.0210(11) 0.0196(11) 0.0215(11) -0.0022(9) 0.0072(9) -0.0001(9)
C20 0.0245(12) 0.0172(11) 0.0333(13) 0.0015(9) 0.0118(10) 0.0030(9)
C21 0.0196(11) 0.0255(12) 0.0256(12) 0.0084(10) 0.0051(9) 0.0041(9)
C22 0.0185(11) 0.0260(12) 0.0190(11) -0.0006(9) 0.0050(9) -0.0022(9)
C23 0.0203(11) 0.0171(11) 0.0220(11) -0.0002(9) 0.0095(9) 0.0003(9)
C24 0.0164(11) 0.0225(12) 0.0183(11) 0.0034(9) 0.0032(9) 0.0011(9)
C25 0.0214(12) 0.0290(13) 0.0270(12) -0.0014(10) 0.0090(10) 0.0002(10)
C26 0.0231(13) 0.0505(17) 0.0361(14) -0.0002(12) 0.0168(11) 0.0002(12)
C27 0.0215(13) 0.0494(17) 0.0401(15) 0.0087(13) 0.0119(11) -0.0100(12)
C28 0.0277(13) 0.0284(13) 0.0322(13) 0.0046(10) 0.0050(11) -0.0081(11)
C29 0.0210(11) 0.0240(12) 0.0201(11) 0.0024(9) 0.0042(9) 0.0007(9)
C30 0.0171(10) 0.0173(11) 0.0193(10) -0.0020(8) 0.0080(9) 0.0034(8)
C31 0.0192(11) 0.0192(11) 0.0220(11) 0.0003(9) 0.0105(9) 0.0028(9)
C32 0.0222(11) 0.0311(13) 0.0177(11) -0.0026(9) 0.0074(9) 0.0041(10)
C33 0.0185(11) 0.0302(13) 0.0258(12) -0.0114(10) 0.0052(9) -0.0030(10)
C34 0.0233(12) 0.0195(11) 0.0325(13) -0.0041(9) 0.0135(10) -0.0033(9)
C35 0.0217(11) 0.0206(11) 0.0202(11) 0.0001(9) 0.0099(9) 0.0032(9)
C36 0.0153(10) 0.0191(11) 0.0182(10) -0.0042(8) 0.0032(8) -0.0020(8)
C37 0.0205(11) 0.0211(11) 0.0180(10) -0.0037(9) 0.0050(9) -0.0008(9)
C38 0.0233(12) 0.0247(12) 0.0253(12) -0.0006(9) 0.0045(10) 0.0083(10)
C39 0.0224(12) 0.0320(14) 0.0338(13) -0.0095(11) 0.0116(10) 0.0062(10)
C40 0.0224(12) 0.0343(14) 0.0209(11) -0.0064(10) 0.0103(9) -0.0024(10)
C41 0.0178(11) 0.0221(11) 0.0189(11) -0.0030(9) 0.0046(9) -0.0007(9)
C42 0.031(4) 0.038(4) 0.043(4) 0.010(3) 0.018(3) -0.005(3)
C43 0.031(5) 0.043(4) 0.043(5) 0.001(4) 0.021(4) 0.008(4)
C44 0.057(7) 0.034(5) 0.039(4) -0.008(3) 0.033(5) 0.000(4)
C45 0.040(5) 0.029(5) 0.088(10) -0.007(5) 0.046(6) 0.001(5)
C46 0.060(6) 0.028(4) 0.106(7) 0.006(5) 0.062(6) 0.009(4)
C47 0.044(12) 0.035(6) 0.022(7) -0.004(4) 0.002(7) -0.009(6)
C48 0.054(9) 0.099(14) 0.040(4) -0.021(9) 0.022(5) -0.032(9)
C49 0.055(5) 0.069(5) 0.056(4) 0.007(4) 0.035(4) -0.012(3)
C50 0.061(6) 0.035(4) 0.056(6) -0.008(4) 0.039(5) -0.005(4)
C51 0.073(7) 0.032(4) 0.071(6) -0.005(4) 0.047(6) 0.001(4)
C52 0.054(4) 0.033(4) 0.056(4) -0.003(3) 0.027(3) 0.015(3)
C53 0.084(6) 0.034(3) 0.083(6) -0.012(3) 0.053(5) 0.005(3)
C54 0.048(12) 0.044(6) 0.052(13) -0.011(7) 0.025(11) 0.005(7)
Cl1 0.0527(16) 0.061(2) 0.060(2) 0.0100(17) 0.0097(14) 0.0023(13)

loop_
_atom_type_symbol
_atom_type_description
_atom_type_scat_dispersion_real
_atom_type_scat_dispersion_imag
_atom_type_scat_source
C C 0.0033 0.0016 'International Tables Vol C Tables 4.2.6.8 and 6.1.1.4'
H H 0.0000 0.0000 'International Tables Vol C Tables 4.2.6.8 and 6.1.1.4'
N N 0.0061 0.0033 'International Tables Vol C Tables 4.2.6.8 and 6.1.1.4'
B B 0.0013 0.0007 'International Tables Vol C Tables 4.2.6.8 and 6.1.1.4'
F F 0.0171 0.0103 'International Tables Vol C Tables 4.2.6.8 and 6.1.1.4'
Cl Cl 0.1484 0.1585 'International Tables Vol C Tables 4.2.6.8 and 6.1.1.4'

loop_
_geom_angle_atom_site_label_1
_geom_angle_atom_site_label_2
_geom_angle_atom_site_label_3
_geom_angle
C14 B1 C1 123.5(2)
C14 B1 C10 112.0(2)
C1 B1 C10 124.5(2)
C18 B2 C36 113.71(17)
C18 B2 C30 114.09(18)
C36 B2 C30 100.74(16)
C18 B2 C24 100.69(17)
C36 B2 C24 113.57(18)
C30 B2 C24 114.70(17)
C1 N1 C3 109.4(2)
C1 N1 C4 125.88(19)
C3 N1 C4 124.4(2)
C1 N2 C2 109.8(2)
C1 N2 C7 126.14(19)
C2 N2 C7 124.0(2)
N2 C1 N1 106.09(19)
N2 C1 B1 125.7(2)
N1 C1 B1 128.1(2)
C3 C2 N2 107.3(2)
C3 C2 H2A 126.3
N2 C2 H2A 126.3
C2 C3 N1 107.3(2)
C2 C3 H3A 126.3
N1 C3 H3A 126.3
N1 C4 C6 109.4(2)
N1 C4 C5 110.3(2)
C6 C4 C5 112.8(3)
N1 C4 H4A 108.1
C6 C4 H4A 108.1
C5 C4 H4A 108.1
C4 C5 H5A 109.5
C4 C5 H5B 109.5
H5A C5 H5B 109.5
C4 C5 H5C 109.5
H5A C5 H5C 109.5
H5B C5 H5C 109.5
C4 C6 H6A 109.5
C4 C6 H6B 109.5
H6A C6 H6B 109.5
C4 C6 H6C 109.5
H6A C6 H6C 109.5
H6B C6 H6C 109.5
N2 C7 C9 110.4(2)
N2 C7 C8 108.9(2)
C9 C7 C8 112.5(2)
N2 C7 H7A 108.3
C9 C7 H7A 108.3
C8 C7 H7A 108.3
C7 C8 H8A 109.5
C7 C8 H8B 109.5
H8A C8 H8B 109.5
C7 C8 H8C 109.5
H8A C8 H8C 109.5
H8B C8 H8C 109.5
C7 C9 H9A 109.5
C7 C9 H9B 109.5
H9A C9 H9B 109.5
C7 C9 H9C 109.5
H9A C9 H9C 109.5
H9B C9 H9C 109.5
C17 C10 C11 110.1(2)
C17 C10 B1 108.2(2)
C11 C10 B1 106.4(2)
C17 C10 H10A 110.7
C11 C10 H10A 110.7
B1 C10 H10A 110.7
C12 C11 C10 113.7(2)
C12 C11 H11A 108.8
C10 C11 H11A 108.8
C12 C11 H11B 108.8
C10 C11 H11B 108.8
H11A C11 H11B 107.7
C11 C12 C13 112.1(2)
C11 C12 H12A 109.2
C13 C12 H12A 109.2
C11 C12 H12B 109.2
C13 C12 H12B 109.2
H12A C12 H12B 107.9
C14 C13 C12 113.6(2)
C14 C13 H13A 108.8
C12 C13 H13A 108.8
C14 C13 H13B 108.8
C12 C13 H13B 108.8
H13A C13 H13B 107.7
C13 C14 B1 104.6(2)
C13 C14 C15 112.3(2)
B1 C14 C15 108.8(2)
C13 C14 H14A 110.3
B1 C14 H14A 110.3
C15 C14 H14A 110.3
C16 C15 C14 113.8(3)
C16 C15 H15A 108.8
C14 C15 H15A 108.8
C16 C15 H15B 108.8
C14 C15 H15B 108.8
H15A C15 H15B 107.7
C15 C16 C17 114.2(3)
C15 C16 H16A 108.7
C17 C16 H16A 108.7
C15 C16 H16B 108.7
C17 C16 H16B 108.7
H16A C16 H16B 107.6
C10 C17 C16 114.4(3)
C10 C17 H17A 108.7
C16 C17 H17A 108.7
C10 C17 H17B 108.7
C16 C17 H17B 108.7
H17A C17 H17B 107.6
C19 C18 C23 113.14(19)
C19 C18 B2 126.71(19)
C23 C18 B2 119.76(19)
F1 C19 C20 115.31(19)
F1 C19 C18 120.82(19)
C20 C19 C18 123.9(2)
F2 C20 C21 119.6(2)
F2 C20 C19 120.3(2)
C21 C20 C19 120.2(2)
F3 C21 C20 120.3(2)
F3 C21 C22 121.0(2)
C20 C21 C22 118.7(2)
F4 C22 C21 120.4(2)
F4 C22 C23 120.2(2)
C21 C22 C23 119.4(2)
F5 C23 C22 116.03(19)
F5 C23 C18 119.30(19)
C22 C23 C18 124.7(2)
C29 C24 C25 113.0(2)
C29 C24 B2 126.2(2)
C25 C24 B2 120.3(2)
F6 C25 C26 116.0(2)
F6 C25 C24 119.4(2)
C26 C25 C24 124.5(2)
F7 C26 C27 119.4(2)
F7 C26 C25 120.9(3)
C27 C26 C25 119.7(2)
F8 C27 C26 120.6(3)
F8 C27 C28 120.6(3)
C26 C27 C28 118.8(2)
F9 C28 C27 120.0(2)
F9 C28 C29 120.4(2)
C27 C28 C29 119.6(2)
F10 C29 C28 114.5(2)
F10 C29 C24 121.1(2)
C28 C29 C24 124.4(2)
C31 C30 C35 113.10(19)
C31 C30 B2 125.80(19)
C35 C30 B2 120.39(19)
F11 C31 C32 114.90(19)
F11 C31 C30 120.88(19)
C32 C31 C30 124.2(2)
F12 C32 C33 119.8(2)
F12 C32 C31 120.5(2)
C33 C32 C31 119.8(2)
F13 C33 C32 120.6(2)
F13 C33 C34 120.7(2)
C32 C33 C34 118.7(2)
F14 C34 C33 119.4(2)
F14 C34 C35 121.0(2)
C33 C34 C35 119.5(2)
F15 C35 C34 115.8(2)
F15 C35 C30 119.59(19)
C34 C35 C30 124.6(2)
C41 C36 C37 113.4(2)
C41 C36 B2 126.40(19)
C37 C36 B2 119.80(19)
F16 C37 C38 115.9(2)
F16 C37 C36 119.41(19)
C38 C37 C36 124.7(2)
F17 C38 C37 121.3(2)
F17 C38 C39 119.7(2)
C37 C38 C39 119.0(2)
F18 C39 C40 121.0(2)
F18 C39 C38 120.1(2)
C40 C39 C38 118.9(2)
F19 C40 C39 119.4(2)
F19 C40 C41 120.5(2)
C39 C40 C41 120.1(2)
F20 C41 C40 115.0(2)
F20 C41 C36 121.18(19)
C40 C41 C36 123.8(2)
C47 C42 C43 122.7(13)
C47 C42 Cl1 117.7(12)
C43 C42 Cl1 119.6(6)
C44 C43 C42 119.1(9)
C44 C43 H43A 120.5
C42 C43 H43A 120.5
C43 C44 C45 120.1(13)
C43 C44 H44A 119.9
C45 C44 H44A 119.9
C46 C45 C44 120.2(14)
C46 C45 H45A 119.9
C44 C45 H45A 119.9
C45 C46 C47 123.7(13)
C45 C46 H46A 118.2
C47 C46 H46A 118.2
C42 C47 C46 114(2)
C42 C47 H47A 123.1
C46 C47 H47A 123.1
C49 C48 H48A 109.5
C49 C48 H48B 109.5
H48A C48 H48B 109.5
C49 C48 H48C 109.5
H48A C48 H48C 109.5
H48B C48 H48C 109.5
C54 C49 C50 122.3(13)
C54 C49 C48 114.8(14)
C50 C49 C48 122.7(9)
C51 C50 C49 120.5(8)
C51 C50 H50A 119.8
C49 C50 H50A 119.8
C50 C51 C52 120.5(7)
C50 C51 H51A 119.7
C52 C51 H51A 119.7
C53 C52 C51 119.4(7)
C53 C52 H52A 120.3
C51 C52 H52A 120.3
C52 C53 C54 119.2(11)
C52 C53 H53A 120.4
C54 C53 H53A 120.4
C49 C54 C53 117.8(19)
C49 C54 H54A 121.1
C53 C54 H54A 121.1

loop_
_geom_bond_atom_site_label_1
_geom_bond_atom_site_label_2
_geom_bond_distance
B1 C14 1.557(4)
B1 C1 1.580(3)
B1 C10 1.582(4)
B2 C18 1.653(3)
B2 C36 1.656(3)
B2 C30 1.658(3)
B2 C24 1.659(3)
F1 C19 1.352(3)
F2 C20 1.348(3)
F3 C21 1.343(3)
F4 C22 1.348(3)
F5 C23 1.353(3)
F6 C25 1.357(3)
F7 C26 1.356(3)
F8 C27 1.349(3)
F9 C28 1.345(3)
F10 C29 1.352(3)
F11 C31 1.354(3)
F12 C32 1.349(3)
F13 C33 1.344(3)
F14 C34 1.345(3)
F15 C35 1.354(3)
F16 C37 1.353(3)
F17 C38 1.340(3)
F18 C39 1.344(3)
F19 C40 1.353(3)
F20 C41 1.354(3)
N1 C1 1.354(3)
N1 C3 1.372(3)
N1 C4 1.485(3)
N2 C1 1.348(3)
N2 C2 1.368(3)
N2 C7 1.490(3)
C2 C3 1.344(4)
C2 H2A 0.9500
C3 H3A 0.9500
C4 C6 1.510(4)
C4 C5 1.517(4)
C4 H4A 1.0000
C5 H5A 0.9800
C5 H5B 0.9800
C5 H5C 0.9800
C6 H6A 0.9800
C6 H6B 0.9800
C6 H6C 0.9800
C7 C9 1.518(4)
C7 C8 1.521(4)
C7 H7A 1.0000
C8 H8A 0.9800
C8 H8B 0.9800
C8 H8C 0.9800
C9 H9A 0.9800
C9 H9B 0.9800
C9 H9C 0.9800
C10 C17 1.521(5)
C10 C11 1.581(4)
C10 H10A 1.0000
C11 C12 1.475(4)
C11 H11A 0.9900
C11 H11B 0.9900
C12 C13 1.555(4)
C12 H12A 0.9900
C12 H12B 0.9900
C13 C14 1.521(4)
C13 H13A 0.9900
C13 H13B 0.9900
C14 C15 1.574(4)
C14 H14A 1.0000
C15 C16 1.446(5)
C15 H15A 0.9900
C15 H15B 0.9900
C16 C17 1.561(5)
C16 H16A 0.9900
C16 H16B 0.9900
C17 H17A 0.9900
C17 H17B 0.9900
C18 C19 1.390(3)
C18 C23 1.395(3)
C19 C20 1.382(3)
C20 C21 1.373(3)
C21 C22 1.376(3)
C22 C23 1.376(3)
C24 C29 1.389(3)
C24 C25 1.393(3)
C25 C26 1.377(4)
C26 C27 1.374(4)
C27 C28 1.377(4)
C28 C29 1.383(3)
C30 C31 1.389(3)
C30 C35 1.391(3)
C31 C32 1.385(3)
C32 C33 1.375(4)
C33 C34 1.377(3)
C34 C35 1.380(3)
C36 C41 1.388(3)
C36 C37 1.392(3)
C37 C38 1.380(3)
C38 C39 1.382(4)
C39 C40 1.370(4)
C40 C41 1.384(3)
C42 C47 1.40(3)
C42 C43 1.436(13)
C42 Cl1 1.721(7)
C43 C44 1.353(15)
C43 H43A 0.9500
C44 C45 1.410(12)
C44 H44A 0.9500
C45 C46 1.342(16)
C45 H45A 0.9500
C46 C47 1.44(3)
C46 H46A 0.9500
C47 H47A 0.9500
C48 C49 1.517(12)
C48 H48A 0.9800
C48 H48B 0.9800
C48 H48C 0.9800
C49 C54 1.31(2)
C49 C50 1.375(12)
C50 C51 1.366(16)
C50 H50A 0.9500
C51 C52 1.404(13)
C51 H51A 0.9500
C52 C53 1.344(11)
C52 H52A 0.9500
C53 C54 1.51(2)
C53 H53A 0.9500
C54 H54A 0.9500

loop_
_geom_torsion_atom_site_label_1
_geom_torsion_atom_site_label_2
_geom_torsion_atom_site_label_3
_geom_torsion_atom_site_label_4
_geom_torsion
C2 N2 C1 N1 -0.1(3)
C7 N2 C1 N1 178.3(2)
C2 N2 C1 B1 176.7(2)
C7 N2 C1 B1 -5.0(4)
C3 N1 C1 N2 -0.4(3)
C4 N1 C1 N2 -174.2(2)
C3 N1 C1 B1 -177.1(2)
C4 N1 C1 B1 9.2(4)
C14 B1 C1 N2 49.3(4)
C10 B1 C1 N2 -130.6(3)
C14 B1 C1 N1 -134.6(3)
C10 B1 C1 N1 45.5(4)
C1 N2 C2 C3 0.6(3)
C7 N2 C2 C3 -177.8(2)
N2 C2 C3 N1 -0.8(3)
C1 N1 C3 C2 0.8(3)
C4 N1 C3 C2 174.6(2)
C1 N1 C4 C6 105.1(3)
C3 N1 C4 C6 -67.7(3)
C1 N1 C4 C5 -130.2(3)
C3 N1 C4 C5 56.9(3)
C1 N2 C7 C9 131.1(2)
C2 N2 C7 C9 -50.7(3)
C1 N2 C7 C8 -104.9(3)
C2 N2 C7 C8 73.3(3)
C14 B1 C10 C17 -57.6(3)
C1 B1 C10 C17 122.3(3)
C14 B1 C10 C11 60.6(3)
C1 B1 C10 C11 -119.4(2)
C17 C10 C11 C12 63.7(3)
B1 C10 C11 C12 -53.4(3)
C10 C11 C12 C13 51.3(4)
C11 C12 C13 C14 -55.6(4)
C12 C13 C14 B1 59.3(3)
C12 C13 C14 C15 -58.6(4)
C1 B1 C14 C13 116.3(3)
C10 B1 C14 C13 -63.7(3)
C1 B1 C14 C15 -123.4(3)
C10 B1 C14 C15 56.5(3)
C13 C14 C15 C16 113.9(3)
B1 C14 C15 C16 -1.4(4)
C14 C15 C16 C17 -50.7(4)
C11 C10 C17 C16 -110.5(3)
B1 C10 C17 C16 5.4(4)
C15 C16 C17 C10 49.3(4)
C36 B2 C18 C19 -137.2(2)
C30 B2 C18 C19 -22.4(3)
C24 B2 C18 C19 101.0(2)
C36 B2 C18 C23 50.5(3)
C30 B2 C18 C23 165.26(19)
C24 B2 C18 C23 -71.4(2)
C23 C18 C19 F1 178.2(2)
B2 C18 C19 F1 5.4(3)
C23 C18 C19 C20 -0.5(3)
B2 C18 C19 C20 -173.3(2)
F1 C19 C20 F2 -0.1(3)
C18 C19 C20 F2 178.6(2)
F1 C19 C20 C21 -178.8(2)
C18 C19 C20 C21 -0.1(4)
F2 C20 C21 F3 -0.1(3)
C19 C20 C21 F3 178.6(2)
F2 C20 C21 C22 -178.8(2)
C19 C20 C21 C22 -0.1(4)
F3 C21 C22 F4 2.3(3)
C20 C21 C22 F4 -179.0(2)
F3 C21 C22 C23 -177.8(2)
C20 C21 C22 C23 0.9(3)
F4 C22 C23 F5 -2.1(3)
C21 C22 C23 F5 177.9(2)
F4 C22 C23 C18 178.3(2)
C21 C22 C23 C18 -1.6(4)
C19 C18 C23 F5 -178.22(19)
B2 C18 C23 F5 -4.9(3)
C19 C18 C23 C22 1.4(3)
B2 C18 C23 C22 174.7(2)
C18 B2 C24 C29 100.4(2)
C36 B2 C24 C29 -21.5(3)
C30 B2 C24 C29 -136.6(2)
C18 B2 C24 C25 -71.0(2)
C36 B2 C24 C25 167.09(19)
C30 B2 C24 C25 52.0(3)
C29 C24 C25 F6 -178.83(19)
B2 C24 C25 F6 -6.4(3)
C29 C24 C25 C26 0.8(3)
B2 C24 C25 C26 173.2(2)
F6 C25 C26 F7 0.1(4)
C24 C25 C26 F7 -179.5(2)
F6 C25 C26 C27 179.7(2)
C24 C25 C26 C27 0.1(4)
F7 C26 C27 F8 -0.6(4)
C25 C26 C27 F8 179.9(2)
F7 C26 C27 C28 179.2(2)
C25 C26 C27 C28 -0.4(4)
F8 C27 C28 F9 -0.5(4)
C26 C27 C28 F9 179.8(2)
F8 C27 C28 C29 179.6(2)
C26 C27 C28 C29 -0.1(4)
F9 C28 C29 F10 1.6(3)
C27 C28 C29 F10 -178.5(2)
F9 C28 C29 C24 -178.8(2)
C27 C28 C29 C24 1.1(4)
C25 C24 C29 F10 178.20(19)
B2 C24 C29 F10 6.3(3)
C25 C24 C29 C28 -1.3(3)
B2 C24 C29 C28 -173.3(2)
C18 B2 C30 C31 140.4(2)
C36 B2 C30 C31 -97.4(2)
C24 B2 C30 C31 25.0(3)
C18 B2 C30 C35 -50.0(3)
C36 B2 C30 C35 72.3(2)
C24 B2 C30 C35 -165.39(19)
C35 C30 C31 F11 -179.00(19)
B2 C30 C31 F11 -8.7(3)
C35 C30 C31 C32 0.0(3)
B2 C30 C31 C32 170.3(2)
F11 C31 C32 F12 1.2(3)
C30 C31 C32 F12 -177.8(2)
F11 C31 C32 C33 -179.8(2)
C30 C31 C32 C33 1.1(4)
F12 C32 C33 F13 -1.2(3)
C31 C32 C33 F13 179.8(2)
F12 C32 C33 C34 178.4(2)
C31 C32 C33 C34 -0.5(3)
F13 C33 C34 F14 0.0(3)
C32 C33 C34 F14 -179.6(2)
F13 C33 C34 C35 178.5(2)
C32 C33 C34 C35 -1.1(3)
F14 C34 C35 F15 1.9(3)
C33 C34 C35 F15 -176.6(2)
F14 C34 C35 C30 -179.1(2)
C33 C34 C35 C30 2.4(4)
C31 C30 C35 F15 177.22(18)
B2 C30 C35 F15 6.3(3)
C31 C30 C35 C34 -1.7(3)
B2 C30 C35 C34 -172.6(2)
C18 B2 C36 C41 22.6(3)
C30 B2 C36 C41 -99.9(2)
C24 B2 C36 C41 137.0(2)
C18 B2 C36 C37 -165.14(19)
C30 B2 C36 C37 72.4(2)
C24 B2 C36 C37 -50.8(3)
C41 C36 C37 F16 179.88(18)
B2 C36 C37 F16 6.7(3)
C41 C36 C37 C38 -0.9(3)
B2 C36 C37 C38 -174.1(2)
F16 C37 C38 F17 -0.3(3)
C36 C37 C38 F17 -179.6(2)
F16 C37 C38 C39 179.3(2)
C36 C37 C38 C39 0.0(4)
F17 C38 C39 F18 -0.8(4)
C37 C38 C39 F18 179.5(2)
F17 C38 C39 C40 179.6(2)
C37 C38 C39 C40 0.0(4)
F18 C39 C40 F19 -0.6(4)
C38 C39 C40 F19 178.9(2)
F18 C39 C40 C41 -178.7(2)
C38 C39 C40 C41 0.9(4)
F19 C40 C41 F20 -0.4(3)
C39 C40 C41 F20 177.6(2)
F19 C40 C41 C36 -179.9(2)
C39 C40 C41 C36 -1.9(4)
C37 C36 C41 F20 -177.65(18)
B2 C36 C41 F20 -5.0(3)
C37 C36 C41 C40 1.8(3)
B2 C36 C41 C40 174.5(2)
C47 C42 C43 C44 -3.6(19)
Cl1 C42 C43 C44 179.2(7)
C42 C43 C44 C45 -2.3(16)
C43 C44 C45 C46 3.9(19)
C44 C45 C46 C47 0(2)
C43 C42 C47 C46 7(3)
Cl1 C42 C47 C46 -175.5(12)
C45 C46 C47 C42 -6(3)
C54 C49 C50 C51 -3.5(17)
C48 C49 C50 C51 -178.1(7)
C49 C50 C51 C52 0.7(12)
C50 C51 C52 C53 -1.3(11)
C51 C52 C53 C54 4.0(15)
C50 C49 C54 C53 6(3)
C48 C49 C54 C53 -178.8(13)
C52 C53 C54 C49 -7(3)
